data_4021578
loop_
_publ_author_name
'David A. Henderson'
'Philip N. Collier'
'Gregoire Pav\'e'
'Paula Rzepa'
'Andrew J. P. White'
'Jeremy N. Burrows'
'Anthony G. M. Barrett'

_publ_section_title
;
 Studies on the Total Synthesis of Lactonamycin:
 Construction of Model ABCD Ring Systems
;
_journal_name_full 'Journal of Organic Chemistry'
_journal_page_first 2434
_journal_page_last 2444
_journal_paper_doi 10.1021/jo052637c
_journal_volume 71
_journal_year 2006
_chemical_formula_sum 'C21 H27 N O6'
_chemical_formula_weight 389.44
_chemical_name_systematic
; 
 ? 
;
_space_group_IT_number 2
_symmetry_cell_setting triclinic
_symmetry_space_group_name_Hall '-P 1'
_symmetry_space_group_name_H-M 'P -1'
_atom_sites_solution_hydrogens geom
_atom_sites_solution_primary direct
_atom_sites_solution_secondary difmap
_audit_creation_method SHELXL-97
_cell_angle_alpha 92.425(14)
_cell_angle_beta 98.361(9)
_cell_angle_gamma 113.223(9)
_cell_formula_units_Z 2
_cell_length_a 9.5017(6)
_cell_length_b 9.8087(9)
_cell_length_c 11.8467(13)
_cell_measurement_reflns_used 20
_cell_measurement_temperature 293(2)
_cell_measurement_theta_max 24.53
_cell_measurement_theta_min 10.69
_cell_volume 997.81(16)
_computing_cell_refinement 'Bruker XSCANS'
_computing_data_collection 'Bruker XSCANS'
_computing_data_reduction 'Bruker SHELXTL'
_computing_molecular_graphics 'Bruker SHELXTL'
_computing_publication_material 'Bruker SHELXTL'
_computing_structure_refinement 'SHELXL-97 (Sheldrick, 1997)'
_computing_structure_solution 'SHELXS-97 (Sheldrick, 1990)'
_diffrn_ambient_temperature 293(2)
_diffrn_measured_fraction_theta_full 0.997
_diffrn_measured_fraction_theta_max 0.997
_diffrn_measurement_device_type 'Bruker P4'
_diffrn_measurement_method '\w scans'
_diffrn_radiation_monochromator graphite
_diffrn_radiation_source 'fine-focus sealed tube'
_diffrn_radiation_type CuK\a
_diffrn_radiation_wavelength 1.54178
_diffrn_reflns_av_R_equivalents 0.0281
_diffrn_reflns_av_sigmaI/netI 0.0339
_diffrn_reflns_limit_h_max 8
_diffrn_reflns_limit_h_min -10
_diffrn_reflns_limit_k_max 9
_diffrn_reflns_limit_k_min -11
_diffrn_reflns_limit_l_max 13
_diffrn_reflns_limit_l_min -13
_diffrn_reflns_number 3342
_diffrn_reflns_theta_full 61.98
_diffrn_reflns_theta_max 61.98
_diffrn_reflns_theta_min 3.79
_diffrn_standards_interval_count 97
_diffrn_standards_number 3
_exptl_absorpt_coefficient_mu 0.782
_exptl_absorpt_correction_type none
_exptl_crystal_colour Colourless
_exptl_crystal_density_diffrn 1.296
_exptl_crystal_density_method 'not measured'
_exptl_crystal_description prisms
_exptl_crystal_F_000 416
_exptl_crystal_size_max 0.53
_exptl_crystal_size_mid 0.33
_exptl_crystal_size_min 0.17
_refine_diff_density_max 0.194
_refine_diff_density_min -0.186
_refine_diff_density_rms 0.039
_refine_ls_extinction_coef 0.036(2)
_refine_ls_extinction_expression Fc^*^=kFc[1+0.001xFc^2^\l^3^/sin(2\q)]^-1/4^
_refine_ls_extinction_method SHELXL
_refine_ls_goodness_of_fit_ref 1.036
_refine_ls_hydrogen_treatment mixed
_refine_ls_matrix_type full
_refine_ls_number_parameters 258
_refine_ls_number_reflns 3129
_refine_ls_number_restraints 1
_refine_ls_restrained_S_all 1.036
_refine_ls_R_factor_all 0.0590
_refine_ls_R_factor_gt 0.0483
_refine_ls_shift/su_max 0.000
_refine_ls_shift/su_mean 0.000
_refine_ls_structure_factor_coef Fsqd
_refine_ls_weighting_details 'calc w=1/[\s^2^(Fo^2^)+(0.0709P)^2^+0.2455P] where P=(Fo^2^+2Fc^2^)/3'
_refine_ls_weighting_scheme calc
_refine_ls_wR_factor_gt 0.1274
_refine_ls_wR_factor_ref 0.1347
_reflns_number_gt 2582
_reflns_number_total 3129
_reflns_threshold_expression >2sigma(I)
_cod_data_source_file jo052637csi20051223_025640_1.cif
_cod_depositor_comments
;
The following automatic conversions were performed:
'_symmetry_cell_setting' value 'Triclinic' changed to 'triclinic'
according to '/home/saulius/struct/CIF-dictionaries/cif_core.dic'
dictionary named 'cif_core.dic' version 2.4.1 from 2010-06-29.

Automatic conversion script
Id: cif_fix_enum 1527 2010-12-29 10:47:43Z saulius 
;
_cod_database_code 4021578

loop_
_symmetry_equiv_pos_as_xyz
'x, y, z'
'-x, -y, -z'

loop_
_atom_site_label
_atom_site_type_symbol
_atom_site_fract_x
_atom_site_fract_y
_atom_site_fract_z
_atom_site_U_iso_or_equiv
_atom_site_adp_type
_atom_site_occupancy
_atom_site_symmetry_multiplicity
_atom_site_calc_flag
_atom_site_refinement_flags
O1 O 0.67739(19) 0.70481(18) 0.56595(12) 0.0517(4) Uani 1 1 d .
C2 C 0.7058(2) 0.8027(2) 0.66837(18) 0.0445(5) Uani 1 1 d .
H2A H 0.8123 0.8792 0.6784 0.053 Uiso 1 1 calc R
C3 C 0.6933(2) 0.7054(2) 0.77002(16) 0.0377(5) Uani 1 1 d .
H3A H 0.6190 0.7162 0.8153 0.045 Uiso 1 1 calc R
C4 C 0.8493(2) 0.7471(2) 0.84648(17) 0.0398(5) Uani 1 1 d .
C5 C 0.9303(2) 0.6462(2) 0.84775(17) 0.0413(5) Uani 1 1 d .
C6 C 1.0925(3) 0.7001(3) 0.88155(19) 0.0522(6) Uani 1 1 d .
H6A H 1.1512 0.8021 0.8996 0.063 Uiso 1 1 calc R
C7 C 1.1650(3) 0.6039(3) 0.8882(2) 0.0621(7) Uani 1 1 d .
H7A H 1.2724 0.6404 0.9108 0.075 Uiso 1 1 calc R
C8 C 1.0786(3) 0.4534(4) 0.8614(2) 0.0655(7) Uani 1 1 d .
H8A H 1.1281 0.3883 0.8674 0.079 Uiso 1 1 calc R
C9 C 0.9183(3) 0.3967(3) 0.8253(2) 0.0548(6) Uani 1 1 d .
H9A H 0.8612 0.2946 0.8064 0.066 Uiso 1 1 calc R
C10 C 0.8442(2) 0.4940(2) 0.81772(17) 0.0414(5) Uani 1 1 d .
C11 C 0.6703(2) 0.4376(2) 0.78071(17) 0.0382(5) Uani 1 1 d .
C12 C 0.6279(2) 0.5465(2) 0.70914(16) 0.0372(5) Uani 1 1 d .
H12A H 0.5142 0.5097 0.6916 0.045 Uiso 1 1 calc R
C13 C 0.6900(3) 0.5701(2) 0.59711(17) 0.0458(5) Uani 1 1 d .
H13A H 0.7974 0.5813 0.6080 0.055 Uiso 1 1 calc R
H13B H 0.6279 0.4872 0.5389 0.055 Uiso 1 1 calc R
C14 C 0.5934(3) 0.8788(3) 0.6516(2) 0.0544(6) Uani 1 1 d .
H14A H 0.6168 0.9501 0.7182 0.065 Uiso 1 1 calc R
H14B H 0.6117 0.9345 0.5856 0.065 Uiso 1 1 calc R
C15 C 0.4233(3) 0.7757(3) 0.6342(2) 0.0540(6) Uani 1 1 d .
O15 O 0.3685(2) 0.6608(3) 0.6743(2) 0.0864(7) Uani 1 1 d .
O16 O 0.3358(2) 0.8283(2) 0.56691(18) 0.0737(6) Uani 1 1 d .
C17 C 0.1684(4) 0.7387(4) 0.5481(4) 0.0946(11) Uani 1 1 d .
H17A H 0.1451 0.6414 0.5091 0.114 Uiso 1 1 calc R
H17B H 0.1332 0.7245 0.6213 0.114 Uiso 1 1 calc R
C18 C 0.0878(4) 0.8142(5) 0.4789(4) 0.1166(15) Uani 1 1 d .
H18A H -0.0223 0.7554 0.4668 0.175 Uiso 1 1 calc R
H18B H 0.1219 0.8268 0.4061 0.175 Uiso 1 1 calc R
H18C H 0.1107 0.9102 0.5181 0.175 Uiso 1 1 calc R
N19 N 0.9183(2) 0.8681(2) 0.91427(16) 0.0498(5) Uani 1 1 d .
O20 O 0.8367(2) 0.96196(18) 0.90533(15) 0.0597(5) Uani 1 1 d D
H20 H 0.895(3) 1.036(3) 0.962(2) 0.105(12) Uiso 1 1 d D
O21 O 0.61858(17) 0.29568(16) 0.71826(12) 0.0450(4) Uani 1 1 d .
C22 C 0.4529(3) 0.2144(2) 0.69662(19) 0.0469(5) Uani 1 1 d .
H22A H 0.4266 0.1167 0.6570 0.056 Uiso 1 1 calc R
H22B H 0.4056 0.2669 0.6472 0.056 Uiso 1 1 calc R
C23 C 0.3876(3) 0.1962(2) 0.80749(19) 0.0460(5) Uani 1 1 d .
C24 C 0.4432(2) 0.3518(2) 0.87008(19) 0.0442(5) Uani 1 1 d .
H24A H 0.3954 0.4087 0.8265 0.053 Uiso 1 1 calc R
H24B H 0.4112 0.3443 0.9445 0.053 Uiso 1 1 calc R
O25 O 0.60926(16) 0.42809(15) 0.88530(11) 0.0409(4) Uani 1 1 d .
C26 C 0.4466(3) 0.0984(3) 0.8823(2) 0.0616(7) Uani 1 1 d .
H26A H 0.4047 0.0885 0.9520 0.092 Uiso 1 1 calc R
H26B H 0.5581 0.1442 0.9004 0.092 Uiso 1 1 calc R
H26C H 0.4137 0.0015 0.8411 0.092 Uiso 1 1 calc R
C27 C 0.2098(3) 0.1263(3) 0.7789(3) 0.0652(7) Uani 1 1 d .
H27A H 0.1746 0.1886 0.7326 0.098 Uiso 1 1 calc R
H27B H 0.1682 0.1172 0.8487 0.098 Uiso 1 1 calc R
H27C H 0.1750 0.0292 0.7375 0.098 Uiso 1 1 calc R

loop_
_atom_site_aniso_label
_atom_site_aniso_U_11
_atom_site_aniso_U_22
_atom_site_aniso_U_33
_atom_site_aniso_U_23
_atom_site_aniso_U_13
_atom_site_aniso_U_12
O1 0.0645(10) 0.0588(9) 0.0351(8) 0.0081(7) 0.0032(7) 0.0299(8)
C2 0.0427(11) 0.0436(11) 0.0417(11) 0.0059(9) -0.0001(9) 0.0140(9)
C3 0.0364(10) 0.0395(10) 0.0340(10) 0.0014(8) 0.0006(8) 0.0142(8)
C4 0.0356(10) 0.0429(11) 0.0332(10) 0.0028(8) -0.0003(8) 0.0102(9)
C5 0.0347(10) 0.0523(12) 0.0334(10) 0.0043(9) 0.0004(8) 0.0158(9)
C6 0.0363(11) 0.0684(15) 0.0448(12) 0.0063(11) -0.0007(9) 0.0164(11)
C7 0.0378(12) 0.095(2) 0.0551(14) 0.0100(13) 0.0020(10) 0.0301(13)
C8 0.0542(15) 0.090(2) 0.0680(16) 0.0120(14) 0.0067(12) 0.0465(15)
C9 0.0502(13) 0.0597(14) 0.0618(15) 0.0062(11) 0.0055(11) 0.0314(11)
C10 0.0378(11) 0.0524(12) 0.0366(10) 0.0061(9) 0.0028(8) 0.0222(9)
C11 0.0372(11) 0.0401(10) 0.0366(10) 0.0019(8) 0.0018(8) 0.0167(9)
C12 0.0337(10) 0.0399(10) 0.0340(10) 0.0010(8) -0.0027(8) 0.0139(8)
C13 0.0524(13) 0.0521(12) 0.0338(11) 0.0020(9) 0.0005(9) 0.0247(10)
C14 0.0546(14) 0.0497(13) 0.0581(14) 0.0096(10) -0.0006(11) 0.0236(11)
C15 0.0534(14) 0.0555(14) 0.0584(14) 0.0083(11) 0.0056(11) 0.0289(11)
O15 0.0544(11) 0.0908(15) 0.1240(19) 0.0519(14) 0.0221(11) 0.0339(11)
O16 0.0572(11) 0.0683(12) 0.0872(14) 0.0135(10) -0.0145(10) 0.0252(9)
C17 0.0532(17) 0.093(2) 0.125(3) 0.024(2) -0.0085(18) 0.0228(16)
C18 0.070(2) 0.159(4) 0.119(3) 0.034(3) -0.007(2) 0.051(2)
N19 0.0478(11) 0.0490(10) 0.0453(10) -0.0038(8) -0.0037(8) 0.0166(9)
O20 0.0594(10) 0.0510(9) 0.0613(11) -0.0134(8) -0.0096(8) 0.0234(8)
O21 0.0447(8) 0.0413(8) 0.0468(8) -0.0024(6) 0.0034(6) 0.0175(6)
C22 0.0479(12) 0.0371(11) 0.0469(12) -0.0017(9) -0.0041(9) 0.0130(9)
C23 0.0414(12) 0.0424(11) 0.0501(12) 0.0088(9) 0.0029(9) 0.0141(9)
C24 0.0360(11) 0.0481(12) 0.0451(11) 0.0047(9) 0.0057(9) 0.0139(9)
O25 0.0369(8) 0.0472(8) 0.0352(7) 0.0025(6) 0.0030(6) 0.0150(6)
C26 0.0646(16) 0.0544(14) 0.0658(16) 0.0193(12) 0.0066(12) 0.0244(12)
C27 0.0447(14) 0.0580(15) 0.0782(18) 0.0058(13) 0.0023(12) 0.0084(11)

loop_
_atom_type_symbol
_atom_type_description
_atom_type_scat_dispersion_real
_atom_type_scat_dispersion_imag
_atom_type_scat_source
C C 0.0181 0.0091 'International Tables Vol C Tables 4.2.6.8 and 6.1.1.4'
H H 0.0000 0.0000 'International Tables Vol C Tables 4.2.6.8 and 6.1.1.4'
N N 0.0311 0.0180 'International Tables Vol C Tables 4.2.6.8 and 6.1.1.4'
O O 0.0492 0.0322 'International Tables Vol C Tables 4.2.6.8 and 6.1.1.4'

loop_
_geom_angle_atom_site_label_1
_geom_angle_atom_site_label_2
_geom_angle_atom_site_label_3
_geom_angle
C13 O1 C2 109.16(15)
O1 C2 C14 108.05(17)
O1 C2 C3 106.44(16)
C14 C2 C3 116.40(19)
C4 C3 C12 112.62(16)
C4 C3 C2 111.77(16)
C12 C3 C2 102.90(15)
N19 C4 C5 115.83(18)
N19 C4 C3 123.44(19)
C5 C4 C3 120.72(17)
C10 C5 C6 119.2(2)
C10 C5 C4 119.38(18)
C6 C5 C4 121.4(2)
C7 C6 C5 120.7(2)
C6 C7 C8 119.7(2)
C7 C8 C9 121.1(2)
C10 C9 C8 119.4(2)
C5 C10 C9 119.9(2)
C5 C10 C11 118.71(18)
C9 C10 C11 121.4(2)
O21 C11 O25 111.50(16)
O21 C11 C10 107.45(16)
O25 C11 C10 105.21(15)
O21 C11 C12 111.64(15)
O25 C11 C12 109.87(16)
C10 C11 C12 110.97(16)
C13 C12 C11 115.09(17)
C13 C12 C3 102.69(16)
C11 C12 C3 113.42(15)
O1 C13 C12 103.66(16)
C15 C14 C2 115.29(19)
O15 C15 O16 122.1(2)
O15 C15 C14 126.3(2)
O16 C15 C14 111.7(2)
C15 O16 C17 115.8(2)
C18 C17 O16 109.5(3)
C4 N19 O20 112.68(17)
C11 O21 C22 114.09(15)
O21 C22 C23 111.43(17)
C24 C23 C22 106.88(17)
C24 C23 C27 109.57(19)
C22 C23 C27 109.26(19)
C24 C23 C26 110.08(19)
C22 C23 C26 110.63(19)
C27 C23 C26 110.3(2)
O25 C24 C23 111.10(17)
C11 O25 C24 114.10(15)

loop_
_geom_bond_atom_site_label_1
_geom_bond_atom_site_label_2
_geom_bond_distance
O1 C13 1.432(3)
O1 C2 1.438(3)
C2 C14 1.523(3)
C2 C3 1.557(3)
C3 C4 1.512(3)
C3 C12 1.532(3)
C4 N19 1.279(3)
C4 C5 1.473(3)
C5 C10 1.390(3)
C5 C6 1.406(3)
C6 C7 1.369(4)
C7 C8 1.372(4)
C8 C9 1.391(3)
C9 C10 1.390(3)
C10 C11 1.509(3)
C11 O21 1.412(2)
C11 O25 1.434(2)
C11 C12 1.529(3)
C12 C13 1.520(3)
C14 C15 1.508(3)
C15 O15 1.193(3)
C15 O16 1.332(3)
O16 C17 1.459(3)
C17 C18 1.458(5)
N19 O20 1.417(2)
O21 C22 1.434(3)
C22 C23 1.520(3)
C23 C24 1.520(3)
C23 C27 1.530(3)
C23 C26 1.540(3)
C24 O25 1.434(2)
